data_2240900
loop_
_publ_author_name
'F\"orster, Sebastian'
'Seichter, Wilhelm'
'Weber, Edwin'

_publ_section_title
;
 Crystal structure of
 1-iodo-3-{[4-(<i>tert</i>-butylsulfanyl)phenyl]ethynyl}azulene
;
_journal_issue 8
_journal_name_full 'Acta Crystallographica Section E'
_journal_page_first o544
_journal_page_last o545
_journal_paper_doi 10.1107/S2056989015012542
_journal_volume 71
_journal_year 2015
_chemical_formula_iupac 'C22 H19 I S'
_chemical_formula_moiety 'C22 H19 I S'
_chemical_formula_sum 'C22 H19 I S'
_chemical_formula_weight 442.33
_chemical_name_systematic
;
3-{[4-(<i>tert</i>-Butylsulfanyl)phenyl]ethynyl}-1-iodo-azulene
;
_space_group_crystal_system monoclinic
_space_group_IT_number 14
_space_group_name_Hall '-P 2yn'
_space_group_name_H-M_alt 'P 1 21/n 1'
_symmetry_space_group_name_Hall '-P 2yn'
_symmetry_space_group_name_H-M 'P 1 21/n 1'
_atom_sites_solution_hydrogens geom
_audit_creation_method SHELXL-2013
_cell_angle_alpha 90
_cell_angle_beta 113.8510(10)
_cell_angle_gamma 90
_cell_formula_units_Z 4
_cell_length_a 12.7222(2)
_cell_length_b 11.9892(2)
_cell_length_c 13.7895(3)
_cell_measurement_reflns_used 9945
_cell_measurement_temperature 100(2)
_cell_measurement_theta_max 33.05
_cell_measurement_theta_min 2.50
_cell_volume 1923.68(6)
_computing_cell_refinement
;
SAINT-NT (Sheldrick, 2008)
;
_computing_data_collection
;
APEX2 (Bruker, 2010)
;
_computing_data_reduction
;
SAINT-NT (Sheldrick, 2008)
;
_computing_molecular_graphics
;
ORTEP-3 for Windows (Farrugia, 2012)
;
_computing_publication_material
;
SHELXTL (Sheldrick, 2008)
;
_computing_structure_refinement
;
SHELXL2013 (Sheldrick, 2015)
;
_computing_structure_solution
;
SHELXS97 (Sheldrick, 2008)
;
_diffrn_ambient_temperature 100(2)
_diffrn_measured_fraction_theta_full 0.999
_diffrn_measured_fraction_theta_max 0.999
_diffrn_measurement_device_type 'Bruker Kappa Apex CCD'
_diffrn_measurement_method 'phi and omega scans'
_diffrn_radiation_type MoK\a
_diffrn_radiation_wavelength 0.71073
_diffrn_reflns_av_R_equivalents 0.0235
_diffrn_reflns_limit_h_max 17
_diffrn_reflns_limit_h_min -17
_diffrn_reflns_limit_k_max 16
_diffrn_reflns_limit_k_min -16
_diffrn_reflns_limit_l_max 18
_diffrn_reflns_limit_l_min -18
_diffrn_reflns_number 23474
_diffrn_reflns_theta_full 25.242
_diffrn_reflns_theta_max 29.100
_diffrn_reflns_theta_min 1.840
_exptl_absorpt_coefficient_mu 1.773
_exptl_absorpt_correction_T_max 0.8022
_exptl_absorpt_correction_T_min 0.6366
_exptl_absorpt_correction_type multi-scan
_exptl_absorpt_process_details
;
(SADABS; Bruker, 2008)
;
_exptl_crystal_colour violet
_exptl_crystal_density_diffrn 1.527
_exptl_crystal_description irregular
_exptl_crystal_F_000 880
_exptl_crystal_size_max 0.280
_exptl_crystal_size_mid 0.200
_exptl_crystal_size_min 0.130
_refine_diff_density_max 1.371
_refine_diff_density_min -0.388
_refine_ls_extinction_method none
_refine_ls_goodness_of_fit_ref 1.039
_refine_ls_hydrogen_treatment constr
_refine_ls_matrix_type full
_refine_ls_number_parameters 220
_refine_ls_number_reflns 5163
_refine_ls_number_restraints 0
_refine_ls_restrained_S_all 1.039
_refine_ls_R_factor_all 0.0245
_refine_ls_R_factor_gt 0.0210
_refine_ls_shift/su_max 0.000
_refine_ls_shift/su_mean 0.000
_refine_ls_structure_factor_coef Fsqd
_refine_ls_weighting_details 'w=1/[\s^2^(Fo^2^)+(0.0333P)^2^+0.9341P] where P=(Fo^2^+2Fc^2^)/3'
_refine_ls_weighting_scheme calc
_refine_ls_wR_factor_gt 0.0570
_refine_ls_wR_factor_ref 0.0594
_reflns_number_gt 4688
_reflns_number_total 5163
_reflns_threshold_expression 'I > 2\s(I)'
_cod_data_source_file hb7447sup1.cif
_cod_data_source_block I
_cod_database_code 2240900
_shelx_space_group_comment
;
The symmetry employed for this shelxl refinement is uniquely defined
by the following loop, which should always be used as a source of
symmetry information in preference to the above space-group names.
They are only intended as comments.
;
_shelx_estimated_absorpt_t_min 0.637
_shelx_estimated_absorpt_t_max 0.802
_shelxl_version_number .2013

loop_
_space_group_symop_operation_xyz
'x, y, z'
'-x+1/2, y+1/2, -z+1/2'
'-x, -y, -z'
'x-1/2, -y-1/2, z-1/2'

loop_
_atom_site_type_symbol
_atom_site_label
_atom_site_fract_x
_atom_site_fract_y
_atom_site_fract_z
_atom_site_U_iso_or_equiv
_atom_site_adp_type
_atom_site_calc_flag
_atom_site_occupancy
I I1 0.84013(2) 0.46782(2) 0.23899(2) 0.02206(5) Uani d 1
S S2 0.11506(4) -0.30969(4) 0.07255(4) 0.02563(10) Uani d 1
C C1 0.69313(13) 0.37992(13) 0.14949(13) 0.0173(3) Uani d 1
C C2 0.64454(13) 0.29623(13) 0.18826(13) 0.0179(3) Uani d 1
H H2 0.6733 0.2710 0.2596 0.022 Uiso calc 1
C C3 0.54571(13) 0.25519(13) 0.10422(13) 0.0173(3) Uani d 1
C C4 0.53172(13) 0.31415(13) 0.01096(13) 0.0163(3) Uani d 1
C C5 0.44468(14) 0.29644(14) -0.08807(14) 0.0204(3) Uani d 1
H H5 0.3916 0.2391 -0.0919 0.024 Uiso calc 1
C C6 0.42455(15) 0.35115(15) -0.18259(14) 0.0236(3) Uani d 1
H H6 0.3600 0.3256 -0.2426 0.028 Uiso calc 1
C C7 0.48585(16) 0.43818(16) -0.20148(14) 0.0238(3) Uani d 1
H H7 0.4551 0.4657 -0.2721 0.029 Uiso calc 1
C C8 0.58518(16) 0.49110(16) -0.13288(16) 0.0249(4) Uani d 1
H H8 0.6140 0.5480 -0.1634 0.030 Uiso calc 1
C C9 0.64791(15) 0.47161(13) -0.02540(15) 0.0207(3) Uani d 1
H H9 0.7142 0.5168 0.0076 0.025 Uiso calc 1
C C10 0.62711(13) 0.39541(13) 0.04023(13) 0.0160(3) Uani d 1
C C11 0.47274(14) 0.16724(14) 0.10849(14) 0.0197(3) Uani d 1
C C12 0.41110(14) 0.09113(14) 0.10767(14) 0.0214(3) Uani d 1
C C13 0.34086(13) -0.00436(14) 0.10156(14) 0.0183(3) Uani d 1
C C14 0.31147(16) -0.03408(14) 0.18573(15) 0.0230(4) Uani d 1
H H14 0.3377 0.0096 0.2486 0.028 Uiso calc 1
C C15 0.24401(15) -0.12745(15) 0.17689(14) 0.0219(3) Uani d 1
H H15 0.2249 -0.1478 0.2343 0.026 Uiso calc 1
C C16 0.20377(14) -0.19206(13) 0.08477(14) 0.0188(3) Uani d 1
C C17 0.23511(15) -0.16333(14) 0.00239(15) 0.0217(3) Uani d 1
H H17 0.2099 -0.2079 -0.0599 0.026 Uiso calc 1
C C18 0.30281(15) -0.07036(15) 0.01021(14) 0.0218(3) Uani d 1
H H18 0.3234 -0.0514 -0.0467 0.026 Uiso calc 1
C C19 -0.03091(15) -0.24833(16) 0.01235(15) 0.0258(4) Uani d 1
C C20 -0.05345(17) -0.19664(19) -0.09463(17) 0.0337(4) Uani d 1
H H20A -0.1330 -0.1700 -0.1272 0.051 Uiso calc 1
H H20B -0.0411 -0.2527 -0.1407 0.051 Uiso calc 1
H H20C -0.0008 -0.1339 -0.0851 0.051 Uiso calc 1
C C21 -0.04654(19) -0.1617(2) 0.0863(2) 0.0435(6) Uani d 1
H H21A 0.0031 -0.0974 0.0917 0.065 Uiso calc 1
H H21B -0.0259 -0.1946 0.1567 0.065 Uiso calc 1
H H21C -0.1269 -0.1374 0.0579 0.065 Uiso calc 1
C C22 -0.1104(2) -0.3474(2) -0.0007(2) 0.0454(6) Uani d 1
H H22A -0.1904 -0.3218 -0.0299 0.068 Uiso calc 1
H H22B -0.0920 -0.3824 0.0684 0.068 Uiso calc 1
H H22C -0.0999 -0.4018 -0.0491 0.068 Uiso calc 1

loop_
_atom_site_aniso_label
_atom_site_aniso_U_11
_atom_site_aniso_U_22
_atom_site_aniso_U_33
_atom_site_aniso_U_12
_atom_site_aniso_U_13
_atom_site_aniso_U_23
I1 0.01979(7) 0.02162(7) 0.02101(7) -0.00596(4) 0.00437(5) -0.00162(4)
S2 0.0270(2) 0.01496(19) 0.0329(2) -0.00596(16) 0.01011(19) 0.00387(16)
C1 0.0149(7) 0.0151(7) 0.0203(8) -0.0020(6) 0.0054(6) -0.0022(6)
C2 0.0170(7) 0.0161(7) 0.0202(8) 0.0007(6) 0.0070(6) 0.0020(6)
C3 0.0165(7) 0.0136(7) 0.0214(8) -0.0004(6) 0.0071(6) 0.0008(6)
C4 0.0162(7) 0.0121(7) 0.0212(8) 0.0000(5) 0.0081(6) -0.0007(6)
C5 0.0202(7) 0.0167(7) 0.0229(8) -0.0031(6) 0.0073(7) -0.0020(6)
C6 0.0238(8) 0.0243(9) 0.0183(8) -0.0017(7) 0.0040(7) -0.0010(6)
C7 0.0294(9) 0.0243(8) 0.0176(8) 0.0005(7) 0.0094(7) 0.0021(6)
C8 0.0269(9) 0.0213(8) 0.0295(10) -0.0012(7) 0.0146(8) 0.0059(7)
C9 0.0208(8) 0.0174(8) 0.0251(9) -0.0047(6) 0.0106(7) -0.0014(6)
C10 0.0157(7) 0.0135(7) 0.0193(7) -0.0006(5) 0.0076(6) -0.0016(6)
C11 0.0178(7) 0.0171(7) 0.0225(8) 0.0009(6) 0.0064(6) 0.0035(6)
C12 0.0168(7) 0.0203(8) 0.0244(8) 0.0003(6) 0.0057(6) 0.0055(6)
C13 0.0141(7) 0.0153(7) 0.0239(8) -0.0005(6) 0.0060(6) 0.0037(6)
C14 0.0229(8) 0.0243(9) 0.0195(8) -0.0065(6) 0.0063(7) -0.0008(6)
C15 0.0231(8) 0.0238(8) 0.0190(8) -0.0051(6) 0.0087(7) 0.0018(6)
C16 0.0181(7) 0.0140(7) 0.0240(8) -0.0013(6) 0.0080(6) 0.0026(6)
C17 0.0248(8) 0.0175(8) 0.0269(9) -0.0028(6) 0.0147(7) -0.0041(6)
C18 0.0240(8) 0.0207(8) 0.0261(9) -0.0010(6) 0.0157(7) 0.0022(7)
C19 0.0210(8) 0.0274(9) 0.0279(9) -0.0097(7) 0.0087(7) 0.0018(7)
C20 0.0284(9) 0.0367(11) 0.0314(10) -0.0069(8) 0.0072(8) 0.0088(8)
C21 0.0270(10) 0.0586(15) 0.0486(14) -0.0018(10) 0.0191(10) -0.0132(11)
C22 0.0338(11) 0.0454(13) 0.0482(14) -0.0219(10) 0.0073(10) 0.0110(11)

loop_
_atom_type_symbol
_atom_type_description
_atom_type_scat_dispersion_real
_atom_type_scat_dispersion_imag
_atom_type_scat_source
C C 0.0033 0.0016 'International Tables Vol C Tables 4.2.6.8 and 6.1.1.4'
H H 0.0000 0.0000 'International Tables Vol C Tables 4.2.6.8 and 6.1.1.4'
S S 0.1246 0.1234 'International Tables Vol C Tables 4.2.6.8 and 6.1.1.4'
I I -0.4742 1.8119 'International Tables Vol C Tables 4.2.6.8 and 6.1.1.4'

loop_
_geom_angle_atom_site_label_1
_geom_angle_atom_site_label_2
_geom_angle_atom_site_label_3
_geom_angle
C16 S2 C19 102.19(8)
C2 C1 C10 109.87(14)
C2 C1 I1 124.97(12)
C10 C1 I1 125.15(12)
C1 C2 C3 108.81(14)
C1 C2 H2 125.6
C3 C2 H2 125.6
C2 C3 C4 108.39(14)
C2 C3 C11 127.23(15)
C4 C3 C11 124.35(15)
C5 C4 C3 125.25(15)
C5 C4 C10 127.69(15)
C3 C4 C10 107.06(14)
C4 C5 C6 128.67(16)
C4 C5 H5 115.7
C6 C5 H5 115.7
C5 C6 C7 128.83(17)
C5 C6 H6 115.6
C7 C6 H6 115.6
C8 C7 C6 129.86(17)
C8 C7 H7 115.1
C6 C7 H7 115.1
C7 C8 C9 128.44(17)
C7 C8 H8 115.8
C9 C8 H8 115.8
C10 C9 C8 128.97(16)
C10 C9 H9 115.5
C8 C9 H9 115.5
C9 C10 C1 126.65(15)
C9 C10 C4 127.49(15)
C1 C10 C4 105.87(13)
C12 C11 C3 176.91(19)
C11 C12 C13 175.55(19)
C18 C13 C14 119.41(15)
C18 C13 C12 119.05(16)
C14 C13 C12 121.53(16)
C15 C14 C13 119.71(16)
C15 C14 H14 120.1
C13 C14 H14 120.1
C14 C15 C16 120.96(16)
C14 C15 H15 119.5
C16 C15 H15 119.5
C17 C16 C15 119.00(15)
C17 C16 S2 120.11(13)
C15 C16 S2 120.89(13)
C18 C17 C16 120.67(16)
C18 C17 H17 119.7
C16 C17 H17 119.7
C17 C18 C13 120.22(16)
C17 C18 H18 119.9
C13 C18 H18 119.9
C20 C19 C22 110.38(17)
C20 C19 C21 110.34(19)
C22 C19 C21 110.54(18)
C20 C19 S2 111.05(13)
C22 C19 S2 103.93(14)
C21 C19 S2 110.44(14)
C19 C20 H20A 109.5
C19 C20 H20B 109.5
H20A C20 H20B 109.5
C19 C20 H20C 109.5
H20A C20 H20C 109.5
H20B C20 H20C 109.5
C19 C21 H21A 109.5
C19 C21 H21B 109.5
H21A C21 H21B 109.5
C19 C21 H21C 109.5
H21A C21 H21C 109.5
H21B C21 H21C 109.5
C19 C22 H22A 109.5
C19 C22 H22B 109.5
H22A C22 H22B 109.5
C19 C22 H22C 109.5
H22A C22 H22C 109.5
H22B C22 H22C 109.5

loop_
_geom_bond_atom_site_label_1
_geom_bond_atom_site_label_2
_geom_bond_distance
I1 C1 2.0651(15)
S2 C16 1.7712(16)
S2 C19 1.8526(19)
C1 C2 1.394(2)
C1 C10 1.409(2)
C2 C3 1.410(2)
C2 H2 0.9500
C3 C4 1.414(2)
C3 C11 1.422(2)
C4 C5 1.383(2)
C4 C10 1.479(2)
C5 C6 1.387(2)
C5 H5 0.9500
C6 C7 1.389(3)
C6 H6 0.9500
C7 C8 1.388(3)
C7 H7 0.9500
C8 C9 1.390(3)
C8 H8 0.9500
C9 C10 1.385(2)
C9 H9 0.9500
C11 C12 1.200(2)
C12 C13 1.434(2)
C13 C18 1.398(3)
C13 C14 1.402(2)
C14 C15 1.386(2)
C14 H14 0.9500
C15 C16 1.396(2)
C15 H15 0.9500
C16 C17 1.391(2)
C17 C18 1.386(2)
C17 H17 0.9500
C18 H18 0.9500
C19 C20 1.517(3)
C19 C22 1.523(3)
C19 C21 1.523(3)
C20 H20A 0.9800
C20 H20B 0.9800
C20 H20C 0.9800
C21 H21A 0.9800
C21 H21B 0.9800
C21 H21C 0.9800
C22 H22A 0.9800
C22 H22B 0.9800
C22 H22C 0.9800

loop_
_geom_hbond_atom_site_label_D
_geom_hbond_atom_site_label_H
_geom_hbond_atom_site_label_A
_geom_hbond_site_symmetry_A
_geom_hbond_distance_DH
_geom_hbond_distance_HA
_geom_hbond_distance_DA
_geom_hbond_angle_DHA
C17 H17 Cg1 3_655 0.95 2.95 3.471(2) 116

loop_
_geom_torsion_atom_site_label_1
_geom_torsion_atom_site_label_2
_geom_torsion_atom_site_label_3
_geom_torsion_atom_site_label_4
_geom_torsion
C10 C1 C2 C3 0.28(19)
I1 C1 C2 C3 -179.64(11)
C1 C2 C3 C4 -0.09(18)
C1 C2 C3 C11 177.91(16)
C2 C3 C4 C5 179.39(15)
C11 C3 C4 C5 1.3(3)
C2 C3 C4 C10 -0.12(17)
C11 C3 C4 C10 -178.19(15)
C3 C4 C5 C6 179.33(17)
C10 C4 C5 C6 -1.3(3)
C4 C5 C6 C7 -0.8(3)
C5 C6 C7 C8 2.6(3)
C6 C7 C8 C9 -1.7(3)
C7 C8 C9 C10 -0.4(3)
C8 C9 C10 C1 -179.23(18)
C8 C9 C10 C4 0.5(3)
C2 C1 C10 C9 179.47(16)
I1 C1 C10 C9 -0.6(2)
C2 C1 C10 C4 -0.35(18)
I1 C1 C10 C4 179.57(11)
C5 C4 C10 C9 1.0(3)
C3 C4 C10 C9 -179.53(16)
C5 C4 C10 C1 -179.21(16)
C3 C4 C10 C1 0.28(17)
C18 C13 C14 C15 -0.8(3)
C12 C13 C14 C15 -179.58(16)
C13 C14 C15 C16 -0.6(3)
C14 C15 C16 C17 1.8(3)
C14 C15 C16 S2 -178.67(14)
C19 S2 C16 C17 -89.74(15)
C19 S2 C16 C15 90.77(15)
C15 C16 C17 C18 -1.6(3)
S2 C16 C17 C18 178.85(14)
C16 C17 C18 C13 0.2(3)
C14 C13 C18 C17 1.0(3)
C12 C13 C18 C17 179.80(16)
C16 S2 C19 C20 60.73(15)
C16 S2 C19 C22 179.40(14)
C16 S2 C19 C21 -62.02(16)

_cod_database_fobs_code 2240900
